data_1100914
loop_
_publ_author_name
'Willis, Anthony C.'
'Beckwith, Athelstan L. J.'
'Tozer, Matthew J.'

_publ_section_title
;
 trans-3-Benzoyl-2-(tert-butyl)-4-(iso-butyl)-1,3-oxazolidin-5-one
;
_journal_issue 11
_journal_name_full 'Acta Crystallographica Section C'
_journal_page_first 2276
_journal_page_last 2277
_journal_paper_doi 10.1107/S0108270191009630
_journal_volume 47
_journal_year 1991
_chemical_formula_moiety 'C18 H25 N O3'
_chemical_formula_sum 'C18 H25 N O3'
_chemical_formula_weight 303.40
_chemical_name_systematic
;
trans-3-Benzoyl-2-(tert-butyl)-4-(iso-butyl)-1,3-oxazolidin-5-one
;
_space_group_IT_number 19
_space_group_name_Hall 'P 2ac 2ab'
_space_group_name_H-M_alt 'P 21 21 21'
_symmetry_cell_setting orthorhombic
_symmetry_space_group_name_Hall 'P 2ac 2ab'
_symmetry_space_group_name_H-M 'P 21 21 21'
_audit_creation_method 'from xtal archive file using CIFIO'
_cell_angle_alpha 90
_cell_angle_beta 90
_cell_angle_gamma 90
_cell_formula_units_Z 4
_cell_length_a 5.959(1)
_cell_length_b 14.956(1)
_cell_length_c 19.737(3)
_cell_measurement_reflns_used 25
_cell_measurement_temperature 293
_cell_measurement_theta_max 31
_cell_measurement_theta_min 25
_cell_volume 1759.0(3)
_computing_cell_refinement 'LATCON (Xtal: Schwarzenback & King)'
_computing_data_collection 'Philips PW1100/20 software 1976'
_computing_data_reduction 'pwredu (McLaughlin) ADDREF SORTRF (Xtal)'
_computing_publication_material 'BONDLA CIFIO (Xtal: Hall)'
_computing_structure_refinement 'SHELX76 (Sheldrick) CRYLSQ (Xtal: Olthof)'
_computing_structure_solution 'SHELXS86 (Sheldrick)'
_diffrn_ambient_temperature 293
_diffrn_measurement_device 'Philips PW1100/20 diffractometer'
_diffrn_measurement_method \q/2\q
_diffrn_radiation_monochromator graphite
_diffrn_radiation_source 'X-ray tube'
_diffrn_radiation_type 'Cu K\a'
_diffrn_radiation_wavelength 1.5418
_diffrn_reflns_av_R_equivalents 0
_diffrn_reflns_av_sigmaI/netI .027
_diffrn_reflns_limit_h_max 6
_diffrn_reflns_limit_h_min 0
_diffrn_reflns_limit_k_max 0
_diffrn_reflns_limit_k_min -17
_diffrn_reflns_limit_l_max 22
_diffrn_reflns_limit_l_min 0
_diffrn_reflns_number 1592
_diffrn_reflns_theta_max 61.97
_diffrn_reflns_theta_min 3.71
_diffrn_standards_decay_% 0
_diffrn_standards_interval_time 120
_diffrn_standards_number 3
_exptl_absorpt_coefficient_mu 0.59
_exptl_absorpt_correction_T_max .824
_exptl_absorpt_correction_T_min .933
_exptl_absorpt_correction_type 'shelx76 gaussian'
_exptl_crystal_colour colourless
_exptl_crystal_density_meas 1.146
_exptl_crystal_description prism
_exptl_crystal_F_000 656
_exptl_crystal_size_max 0.32
_exptl_crystal_size_mid 0.27
_exptl_crystal_size_min 0.10
_refine_diff_density_max .131
_refine_diff_density_min -.108
_refine_ls_abs_structure_details
;
 The absolute configuration was assigned to agree with the known chirality
 at C(3) arising from its precursor l-leucine.
;
_refine_ls_abs_structure_Flack 0
_refine_ls_extinction_coef 3514(42)
_refine_ls_extinction_expression 'equ(22) p292 "Crystallographic Computing" (1970)'
_refine_ls_extinction_method Zachariasen
_refine_ls_goodness_of_fit_all 1.462
_refine_ls_goodness_of_fit_obs 1.515
_refine_ls_hydrogen_treatment 'refxyz except H332B noref'
_refine_ls_matrix_type full
_refine_ls_number_constraints 0
_refine_ls_number_parameters 272
_refine_ls_number_reflns 1408
_refine_ls_number_restraints 0
_refine_ls_R_factor_all .038
_refine_ls_R_factor_obs .034
_refine_ls_shift/esd_max .535
_refine_ls_shift/esd_mean .044
_refine_ls_structure_factor_coef F
_refine_ls_weighting_details 'w = 1/(\s^2^(F)+0.0004F^2^)'
_refine_ls_weighting_scheme calc
_refine_ls_wR_factor_all .044
_refine_ls_wR_factor_obs .042
_reflns_number_observed 1408
_reflns_number_total 1592
_reflns_observed_criterion 'refl observed if F > 6.0 sigma(F)'
_cod_duplicate_entry 2000169
_cod_depositor_comments
;
The following automatic conversions were performed:

'_atom_site_thermal_displace_type' tag value 'Uij' was replaced with
'Uani' value 22 times.

Automatic conversion script
Id: cif_fix_values 1646 2011-03-28 12:23:43Z adriana 

The following automatic conversions were performed:

'_refine_ls_weighting_scheme' value '1/(\s^2^(F)+0.0004F^2^)' was
changed to 'calc'. New tag '_refine_ls_weighting_details' was
created. The value of the new tag was set to 'w =
1/(\s^2^(F)+0.0004F^2^)'.

Automatic conversion script
Id: cif_fix_values 3143 2015-03-26 13:38:13Z robertas 
;
_cod_database_code 1100914

loop_
_symmetry_equiv_pos_as_xyz
x,y,z
1/2-x,-y,1/2+z
1/2+x,1/2-y,-z
-x,1/2+y,1/2-z

loop_
_atom_site_aniso_label
_atom_site_aniso_U_11
_atom_site_aniso_U_22
_atom_site_aniso_U_33
_atom_site_aniso_U_12
_atom_site_aniso_U_13
_atom_site_aniso_U_23
_atom_site_aniso_type_symbol
O1 .071(1) .076(1) .0342(9) .008(1) .0051(9) -.0030(9) O
C2 .060(2) .072(2) .047(1) .002(2) .013(1) -.009(1) C
C3 .038(1) .060(2) .044(1) .007(1) .001(1) -.005(1) C
N4 .037(1) .048(1) .0325(9) .0025(9) .0011(9) -.0011(9) N
C5 .043(1) .060(1) .032(1) .001(1) -.001(1) .001(1) C
O21 .094(2) .109(2) .068(1) .023(2) .038(1) -.010(1) O
C31 .061(2) .056(2) .060(2) .015(2) .005(2) -.002(1) C
C32 .075(2) .057(2) .087(2) -.005(2) .002(2) -.018(2) C
C321 .100(4) .127(4) .107(3) -.026(3) -.027(3) -.016(3) C
C322 .192(7) .084(3) .171(5) -.046(4) -.027(6) .017(3) C
C41 .037(1) .046(1) .040(1) -.004(1) .001(1) -.005(1) C
O41 .0360(9) .071(1) .054(1) .0066(9) .0028(8) .0015(9) O
C411 .042(1) .054(1) .034(1) -.000(1) .002(1) -.003(1) C
C412 .048(2) .098(2) .045(1) -.016(2) .003(1) .007(2) C
C413 .074(2) .133(3) .052(2) -.022(2) .008(2) .031(2) C
C414 .075(2) .118(3) .040(2) -.002(2) -.004(2) .014(2) C
C415 .057(2) .096(2) .043(2) -.003(2) -.008(1) -.003(1) C
C416 .049(2) .069(2) .041(1) -.010(2) -.001(1) -.002(1) C
C51 .048(2) .059(2) .049(1) .002(1) -.000(1) .007(1) C
C511 .048(2) .071(2) .097(3) -.008(2) -.003(2) .010(2) C
C512 .078(2) .083(2) .075(2) .009(2) -.005(2) .033(2) C
C513 .074(2) .055(2) .075(2) .004(2) .001(2) -.010(2) C

loop_
_atom_site_label
_atom_site_fract_x
_atom_site_fract_y
_atom_site_fract_z
_atom_site_U_iso_or_equiv
_atom_site_thermal_displace_type
_atom_site_calc_flag
_atom_site_calc_attached_atom
_atom_site_type_symbol
O1 .4154(4) .5699(1) .3026(0) .060(1) Uani ? ? O
C2 .5630(5) .5087(2) .3246(1) .060(2) Uani ? ? C
C3 .5350(5) .4920(2) .3997(1) .048(1) Uani ? ? C
N4 .3570(3) .5558(1) .4167(0) .039(1) Uani ? ? N
C5 .3000(5) .6122(2) .3581(1) .045(1) Uani ? ? C
O21 .6958(5) .4738(2) .2874(1) .090(2) Uani ? ? O
C31 .4869(6) .3929(2) .4143(2) .059(2) Uani ? ? C
C32 .2552(7) .3558(2) .3953(2) .073(2) Uani ? ? C
C321 .209(1) .3542(4) .3211(3) .111(4) Uani ? ? C
C322 .230(1) .2626(3) .4264(3) .149(5) Uani ? ? C
C41 .2034(4) .5476(2) .4682(1) .041(1) Uani ? ? C
O41 .0124(3) .5776(1) .4624(0) .054(1) Uani ? ? O
C411 .2826(4) .5093(2) .5334(1) .043(1) Uani ? ? C
C412 .1315(5) .4613(2) .5725(1) .064(2) Uani ? ? C
C413 .1914(7) .4324(3) .6366(2) .086(2) Uani ? ? C
C414 .3987(6) .4522(3) .6620(1) .078(2) Uani ? ? C
C415 .5494(6) .4997(2) .6241(1) .065(2) Uani ? ? C
C416 .4920(5) .5279(2) .5594(1) .053(2) Uani ? ? C
C51 .3745(5) .7097(2) .3634(1) .052(2) Uani ? ? C
C511 .6299(6) .7166(3) .3669(2) .072(2) Uani ? ? C
C512 .2881(8) .7581(3) .3000(2) .079(2) Uani ? ? C
C513 .2757(7) .7522(2) .4267(2) .068(2) Uani ? ? C
H3 .679(5) .510(2) .422(1) .06000 Uiso ? ? H
H5 .135(5) .608(2) .350(1) .06000 Uiso ? ? H
H31A .507(5) .381(2) .461(2) .07000 Uiso ? ? H
H31B .593(6) .357(2) .390(2) .07000 Uiso ? ? H
H32 .129(6) .401(3) .417(2) .09000 Uiso ? ? H
H321A .330(9) .311(4) .306(3) .14000 Uiso ? ? H
H321B .22(1) .415(4) .298(2) .14000 Uiso ? ? H
H321C .04(1) .318(3) .320(2) .14000 Uiso ? ? H
H322A .25(1) .272(4) .475(3) .19000 Uiso ? ? H
H322B .34976 .22118 .40954 .19000 Uiso calc C322 H
H322C .08(1) .234(4) .397(3) .19000 Uiso ? ? H
H412 -.007(6) .447(2) .552(2) .08000 Uiso ? ? H
H413 .096(7) .392(3) .661(2) .11000 Uiso ? ? H
H414 .447(7) .433(2) .708(2) .10000 Uiso ? ? H
H415 .722(6) .521(2) .641(2) .08000 Uiso ? ? H
H416 .588(5) .564(2) .535(1) .07000 Uiso ? ? H
H511A .683(7) .692(2) .322(2) .09000 Uiso ? ? H
H511B .689(6) .681(2) .408(2) .09000 Uiso ? ? H
H511C .678(7) .781(3) .372(2) .09000 Uiso ? ? H
H512A .143(8) .759(3) .302(2) .10000 Uiso ? ? H
H512B .345(7) .726(3) .258(2) .10000 Uiso ? ? H
H512C .361(7) .820(3) .302(2) .10000 Uiso ? ? H
H513A .337(6) .717(2) .469(2) .09000 Uiso ? ? H
H513B .115(7) .757(3) .426(2) .09000 Uiso ? ? H
H513C .329(6) .817(2) .430(2) .09000 Uiso ? ? H

loop_
_atom_type_symbol
_atom_type_number_in_cell
_atom_type_oxidation_number
_atom_type_scat_dispersion_real
_atom_type_scat_dispersion_imag
_atom_type_scat_source
C 72 0 .017 .009 International_Tables_Vol_IV_Table_2.2B
H 100 0 0 0 International_Tables_Vol_IV_Table_2.2B
O 12 0 .047 .032 International_Tables_Vol_IV_Table_2.2B
N 4 0 .029 .018 International_Tables_Vol_IV_Table_2.2B

loop_
_geom_angle_atom_site_label_1
_geom_angle_atom_site_label_2
_geom_angle_atom_site_label_3
_geom_angle_site_symmetry_1
_geom_angle_site_symmetry_2
_geom_angle_site_symmetry_3
_geom_angle
_geom_angle_publ_flag
C2 O1 C5 . . . 111.6(2) yes
O1 C2 C3 . . . 110.9(2) yes
O1 C2 O21 . . . 122.2(3) yes
C3 C2 O21 . . . 127.0(3) yes
C2 C3 N4 . . . 101.3(2) yes
C2 C3 C31 . . . 111.3(2) yes
C2 C3 H3 . . . 107.0(10) ?
N4 C3 C31 . . . 116.7(2) yes
N4 C3 H3 . . . 110.0(10) ?
C31 C3 H3 . . . 110.0(10) ?
C3 N4 C5 . . . 111.2(2) yes
C3 N4 C41 . . . 126.4(2) yes
C5 N4 C41 . . . 118.6(2) yes
O1 C5 N4 . . . 103.6(2) yes
O1 C5 C51 . . . 109.4(2) yes
O1 C5 H5 . . . 109.0(10) ?
N4 C5 C51 . . . 115.3(2) yes
N4 C5 H5 . . . 109.0(10) ?
C51 C5 H5 . . . 111.0(10) ?
C3 C31 C32 . . . 118.1(3) yes
C3 C31 H31A . . . 110.0(10) ?
C3 C31 H31B . . . 109.0(10) ?
C32 C31 H31A . . . 107.0(10) ?
C32 C31 H31B . . . 105.0(10) ?
H31A C31 H31B . . . 108.0(10) ?
C31 C32 C321 . . . 114.5(4) yes
C31 C32 C322 . . . 108.6(4) yes
C31 C32 H32 . . . 107.0(10) ?
C321 C32 C322 . . . 111.2(4) yes
C321 C32 H32 . . . 105.0(10) ?
C322 C32 H32 . . . 110.0(10) ?
C32 C321 H321A . . . 99.0(10) ?
C32 C321 H321B . . . 114.0(10) ?
C32 C321 H321C . . . 101.0(10) ?
H321A C321 H321B . . . 113.0(10) ?
H321A C321 H321C . . . 109.0(10) ?
H321B C321 H321C . . . 119.0(10) ?
C32 C322 H322A . . . 104.0(10) ?
C32 C322 H322B . . . 111.1 ?
C32 C322 H322C . . . 103.0(10) ?
H322A C322 H322B . . . 108 ?
H322A C322 H322C . . . 131.0(10) ?
H322B C322 H322C . . . 99 ?
N4 C41 O41 . . . 121.0(2) yes
N4 C41 C411 . . . 117.6(2) yes
O41 C41 C411 . . . 121.1(2) yes
C41 C411 C412 . . . 118.4(2) yes
C41 C411 C416 . . . 122.2(2) yes
C412 C411 C416 . . . 119.0(2) yes
C411 C412 C413 . . . 120.3(3) yes
C411 C412 H412 . . . 117.0(10) ?
C413 C412 H412 . . . 123.0(10) ?
C412 C413 C414 . . . 120.1(3) yes
C412 C413 H413 . . . 120.0(10) ?
C414 C413 H413 . . . 119.0(10) ?
C413 C414 C415 . . . 120.4(3) yes
C413 C414 H414 . . . 122.0(10) ?
C415 C414 H414 . . . 117.0(10) ?
C414 C415 C416 . . . 120.0(3) yes
C414 C415 H415 . . . 126.0(10) ?
C416 C415 H415 . . . 114.0(10) ?
C411 C416 C415 . . . 120.4(3) yes
C411 C416 H416 . . . 119.0(10) ?
C415 C416 H416 . . . 120.0(10) ?
C5 C51 C511 . . . 110.9(3) yes
C5 C51 C512 . . . 107.3(3) yes
C5 C51 C513 . . . 110.0(2) yes
C511 C51 C512 . . . 109.9(3) yes
C511 C51 C513 . . . 108.7(3) yes
C512 C51 C513 . . . 110.0(3) yes
C51 C511 H511A . . . 104.0(10) ?
C51 C511 H511B . . . 110.0(10) ?
C51 C511 H511C . . . 111.0(10) ?
H511A C511 H511B . . . 113.0(10) ?
H511A C511 H511C . . . 111.0(10) ?
H511B C511 H511C . . . 108.0(10) ?
C51 C512 H512A . . . 108.0(10) ?
C51 C512 H512B . . . 109.0(10) ?
C51 C512 H512C . . . 105.0(10) ?
H512A C512 H512B . . . 112.0(10) ?
H512A C512 H512C . . . 114.0(10) ?
H512B C512 H512C . . . 108.0(10) ?
C51 C513 H513A . . . 108.0(10) ?
C51 C513 H513B . . . 114.0(10) ?
C51 C513 H513C . . . 109.0(10) ?
H513A C513 H513B . . . 113.0(10) ?
H513A C513 H513C . . . 108.0(10) ?
H513B C513 H513C . . . 104.0(10) ?

loop_
_geom_bond_atom_site_label_1
_geom_bond_atom_site_label_2
_geom_bond_site_symmetry_1
_geom_bond_site_symmetry_2
_geom_bond_distance
_geom_bond_publ_flag
O1 C2 . . 1.342(4) yes
O1 C5 . . 1.439(3) yes
C2 C3 . . 1.512(4) yes
C2 O21 . . 1.199(4) yes
C3 N4 . . 1.465(3) yes
C3 C31 . . 1.537(4) yes
C3 H3 . . 1.00(3) ?
N4 C5 . . 1.472(3) yes
N4 C41 . . 1.374(3) yes
C5 C51 . . 1.528(4) yes
C5 H5 . . 1.00(3) ?
C31 C32 . . 1.535(5) yes
C31 H31A . . .95(3) ?
C31 H31B . . .96(3) ?
C32 C321 . . 1.490(7) yes
C32 C322 . . 1.531(6) yes
C32 H32 . . 1.10(4) ?
C321 H321A . . 1.01(5) ?
C321 H321B . . 1.02(5) ?
C321 H321C . . 1.14(6) ?
C322 H322A . . .98(5) ?
C322 H322B . . 1.002 ?
C322 H322C . . 1.15(7) ?
C41 O41 . . 1.229(3) yes
C41 C411 . . 1.485(3) yes
C411 C412 . . 1.386(4) yes
C411 C416 . . 1.378(4) yes
C412 C413 . . 1.383(4) yes
C412 H412 . . .94(4) ?
C413 C414 . . 1.366(5) yes
C413 H413 . . .96(4) ?
C414 C415 . . 1.368(5) yes
C414 H414 . . 1.00(4) ?
C415 C416 . . 1.387(4) yes
C415 H415 . . 1.12(4) ?
C416 H416 . . .93(3) ?
C51 C511 . . 1.527(5) yes
C51 C512 . . 1.533(5) yes
C51 C513 . . 1.520(5) yes
C511 H511A . . 1.00(4) ?
C511 H511B . . 1.03(4) ?
C511 H511C . . 1.01(4) ?
C512 H512A . . .87(5) ?
C512 H512B . . 1.03(4) ?
C512 H512C . . 1.03(4) ?
C513 H513A . . 1.06(3) ?
C513 H513B . . .96(4) ?
C513 H513C . . 1.02(4) ?
